data_2221733
loop_
_publ_author_name
'Li, Pei-Zhou'
'Xu, Qiang'

_publ_section_title
<i>catena</i>-Poly[[(2,2'-bipyridine-\k^2^<i>N</i>,<i>N</i>')cobalt(II)]-\m-oxalato-\k^4^<i>O</i>^1^,<i>O</i>^2^:<i>O</i>^1'^,<i>O</i>^2'^]
_journal_coeditor_code HY2191
_journal_issue 5
_journal_name_full 'Acta Crystallographica Section E'
_journal_page_first m508
_journal_paper_doi 10.1107/S1600536809012690
_journal_volume 65
_journal_year 2009
_chemical_formula_iupac '[Co (C2 O4) (C10 H8 N2)]'
_chemical_formula_moiety 'C12 H8 Co N2 O4'
_chemical_formula_sum 'C12 H8 Co N2 O4'
_chemical_formula_weight 303.13
_chemical_name_systematic
;
<i>catena</i>-Poly[[(2,2'-bipyridine-\k^2^<i>N</i>,<i>N</i>')cobalt(II)]-
\m-oxalato-\k^4^<i>O</i>^1^,<i>O</i>^2^:<i>O</i>^1'^,<i>O</i>^2'^]
;
_space_group_IT_number 33
_symmetry_cell_setting orthorhombic
_symmetry_space_group_name_Hall 'P 2c -2n'
_symmetry_space_group_name_H-M 'P n a 21'
_atom_sites_solution_hydrogens geom
_atom_sites_solution_primary direct
_atom_sites_solution_secondary difmap
_audit_creation_method SHELXL-97
_cell_angle_alpha 90.00
_cell_angle_beta 90.00
_cell_angle_gamma 90.00
_cell_formula_units_Z 4
_cell_length_a 9.2333(18)
_cell_length_b 9.2163(18)
_cell_length_c 14.101(3)
_cell_measurement_reflns_used 2143
_cell_measurement_temperature 293(2)
_cell_measurement_theta_max 26.53
_cell_measurement_theta_min 3.37
_cell_volume 1200.0(4)
_computing_cell_refinement 'PROCESS-AUTO (Rigaku, 1998)'
_computing_data_collection 'PROCESS-AUTO (Rigaku, 1998)'
_computing_data_reduction 'PROCESS-AUTO (Rigaku, 1998)'
_computing_molecular_graphics 'PLATON (Spek, 2009) and ORTEP-3 (Farrugia, 1997)'
_computing_publication_material 'publCIF (Westrip, 2009)'
_computing_structure_refinement 'SHELXL97 (Sheldrick, 2008)'
_computing_structure_solution 'SHELXS97 (Sheldrick, 2008)'
_diffrn_ambient_temperature 293(2)
_diffrn_measured_fraction_theta_full 0.994
_diffrn_measured_fraction_theta_max 0.994
_diffrn_measurement_device_type 'Rigaku R-AXIS RAPID'
_diffrn_measurement_method '\w scans'
_diffrn_radiation_monochromator graphite
_diffrn_radiation_source 'rotating anode'
_diffrn_radiation_type MoK\a
_diffrn_radiation_wavelength 0.71073
_diffrn_reflns_av_R_equivalents 0.0639
_diffrn_reflns_av_sigmaI/netI 0.0539
_diffrn_reflns_limit_h_max 11
_diffrn_reflns_limit_h_min -10
_diffrn_reflns_limit_k_max 11
_diffrn_reflns_limit_k_min -11
_diffrn_reflns_limit_l_max 18
_diffrn_reflns_limit_l_min -18
_diffrn_reflns_number 10848
_diffrn_reflns_theta_full 27.47
_diffrn_reflns_theta_max 27.47
_diffrn_reflns_theta_min 3.12
_exptl_absorpt_coefficient_mu 1.441
_exptl_absorpt_correction_T_max 0.8924
_exptl_absorpt_correction_T_min 0.8004
_exptl_absorpt_correction_type multi-scan
_exptl_absorpt_process_details '(ABSCOR; Higashi, 1995)'
_exptl_crystal_colour brown
_exptl_crystal_density_diffrn 1.678
_exptl_crystal_density_method 'not measured'
_exptl_crystal_description plate
_exptl_crystal_F_000 612
_exptl_crystal_size_max 0.16
_exptl_crystal_size_mid 0.14
_exptl_crystal_size_min 0.08
_refine_diff_density_max 0.380
_refine_diff_density_min -0.895
_refine_ls_abs_structure_details 'Flack (1983); 1283 Friedel pairs'
_refine_ls_abs_structure_Flack 0.03(4)
_refine_ls_extinction_method none
_refine_ls_goodness_of_fit_ref 1.091
_refine_ls_hydrogen_treatment constr
_refine_ls_matrix_type full
_refine_ls_number_parameters 172
_refine_ls_number_reflns 2692
_refine_ls_number_restraints 1
_refine_ls_restrained_S_all 1.091
_refine_ls_R_factor_all 0.0815
_refine_ls_R_factor_gt 0.0518
_refine_ls_shift/su_max 0.001
_refine_ls_shift/su_mean 0.000
_refine_ls_structure_factor_coef Fsqd
_refine_ls_weighting_details 'calc w=1/[\s^2^(Fo^2^)+(0.0501P)^2^+1.1682P] where P=(Fo^2^+2Fc^2^)/3'
_refine_ls_weighting_scheme calc
_refine_ls_wR_factor_gt 0.1186
_refine_ls_wR_factor_ref 0.1355
_reflns_number_gt 1887
_reflns_number_total 2692
_reflns_threshold_expression >2\s(I)
_cod_data_source_file hy2191.cif
_cod_data_source_block I
_cod_depositor_comments
;
The following automatic conversions were performed:
'_symmetry_cell_setting' value 'Orthorhombic' changed to 'orthorhombic'
according to '/home/saulius/struct/CIF-dictionaries/cif_core.dic'
dictionary named 'cif_core.dic' version 2.4.1 from 2010-06-29.

Automatic conversion script
Id: cif_fix_enum 1527 2010-12-29 10:47:43Z saulius 

The following automatic conversions were performed:

'_symmetry_cell_setting' value 'Orthorhombic' changed to
'orthorhombic' according to
/home/saulius/struct/CIF-dictionaries/cif_core.dic dictionary named
'cif_core.dic' version 2.4.1 from 2010-06-29.

Automatic conversion script
Id: cif_fix_values 1715 2011-07-08 13:25:40Z adriana 
;
_cod_original_cell_volume 1199.9(4)
_cod_database_code 2221733
_cod_database_fobs_code 2221733

loop_
_symmetry_equiv_pos_as_xyz
'x, y, z'
'-x, -y, z+1/2'
'x+1/2, -y+1/2, z'
'-x+1/2, y+1/2, z+1/2'

loop_
_atom_site_type_symbol
_atom_site_label
_atom_site_fract_x
_atom_site_fract_y
_atom_site_fract_z
_atom_site_U_iso_or_equiv
_atom_site_adp_type
_atom_site_calc_flag
_atom_site_refinement_flags
_atom_site_occupancy
_atom_site_disorder_assembly
_atom_site_disorder_group
O O2 0.5044(5) 1.2574(5) 0.3939(3) 0.0580(13) Uani d . 1 . .
O O4 0.4266(4) 1.3874(4) 0.2309(3) 0.0507(10) Uani d . 1 . .
C C12 0.3425(7) 1.2932(7) 0.2640(4) 0.0463(14) Uani d . 1 . .
Co Co1 0.11792(7) 1.08924(7) 0.30925(11) 0.0484(2) Uani d . 1 . .
C C11 0.3876(6) 1.2177(7) 0.3569(4) 0.0441(13) Uani d . 1 . .
O O1 0.3038(5) 1.1224(4) 0.3891(3) 0.0504(10) Uani d . 1 . .
O O3 0.2237(5) 1.2560(5) 0.2294(3) 0.0543(12) Uani d . 1 . .
C C5 0.1633(8) 0.7791(7) 0.2550(5) 0.0494(15) Uani d . 1 . .
C C6 0.0832(8) 0.7718(7) 0.3458(5) 0.0519(16) Uani d . 1 . .
N N1 0.1983(6) 0.9123(6) 0.2254(4) 0.0482(12) Uani d . 1 . .
N N2 0.0502(6) 0.9010(5) 0.3861(4) 0.0485(12) Uani d . 1 . .
C C1 0.2749(8) 0.9265(8) 0.1462(5) 0.0628(18) Uani d . 1 . .
H H1 0.3012 1.0189 0.1262 0.075 Uiso calc R 1 . .
C C10 -0.0191(8) 0.9026(8) 0.4686(5) 0.0630(17) Uani d . 1 . .
H H10 -0.0402 0.9916 0.4964 0.076 Uiso calc R 1 . .
C C4 0.2031(9) 0.6552(8) 0.2047(6) 0.066(2) Uani d . 1 . .
H H4 0.1776 0.5634 0.2264 0.079 Uiso calc R 1 . .
C C9 -0.0611(9) 0.7770(9) 0.5146(5) 0.074(2) Uani d . 1 . .
H H9 -0.1083 0.7819 0.5728 0.088 Uiso calc R 1 . .
C C7 0.0401(9) 0.6451(8) 0.3887(6) 0.069(2) Uani d . 1 . .
H H7 0.0604 0.5569 0.3596 0.083 Uiso calc R 1 . .
C C2 0.3166(9) 0.8083(11) 0.0928(6) 0.078(2) Uani d . 1 . .
H H2 0.3686 0.8209 0.0369 0.094 Uiso calc R 1 . .
C C8 -0.0327(10) 0.6461(9) 0.4741(6) 0.078(2) Uani d . 1 . .
H H8 -0.0615 0.5601 0.5031 0.094 Uiso calc R 1 . .
C C3 0.2799(10) 0.6717(9) 0.1236(6) 0.080(2) Uani d . 1 . .
H H3 0.3077 0.5907 0.0888 0.096 Uiso calc R 1 . .

loop_
_atom_site_aniso_label
_atom_site_aniso_U_11
_atom_site_aniso_U_22
_atom_site_aniso_U_33
_atom_site_aniso_U_12
_atom_site_aniso_U_13
_atom_site_aniso_U_23
O2 0.058(3) 0.056(3) 0.060(3) -0.010(2) -0.018(3) 0.017(2)
O4 0.057(2) 0.046(2) 0.049(2) -0.0021(19) -0.005(2) 0.0123(19)
C12 0.059(3) 0.035(3) 0.045(3) 0.008(3) -0.003(3) 0.002(3)
Co1 0.0518(4) 0.0394(3) 0.0541(4) 0.0005(4) -0.0009(5) -0.0032(5)
C11 0.058(4) 0.034(3) 0.040(3) 0.004(3) -0.007(3) 0.001(2)
O1 0.060(2) 0.043(2) 0.048(2) -0.0009(19) -0.007(2) 0.0121(19)
O3 0.058(3) 0.055(3) 0.050(3) -0.009(2) -0.014(2) 0.009(2)
C5 0.054(3) 0.040(3) 0.054(4) 0.007(3) -0.004(4) 0.000(3)
C6 0.066(4) 0.038(3) 0.052(4) -0.007(3) -0.015(4) 0.005(3)
N1 0.057(3) 0.044(3) 0.044(3) 0.006(2) 0.005(2) -0.003(2)
N2 0.053(3) 0.046(3) 0.046(3) -0.002(2) 0.007(3) -0.003(2)
C1 0.073(4) 0.064(4) 0.051(4) 0.009(4) 0.011(4) -0.001(3)
C10 0.073(4) 0.054(4) 0.062(4) -0.011(3) 0.006(4) -0.006(3)
C4 0.080(5) 0.046(4) 0.073(5) 0.008(3) -0.003(4) -0.013(3)
C9 0.089(5) 0.082(5) 0.050(4) -0.023(4) 0.013(4) 0.004(4)
C7 0.086(5) 0.051(4) 0.070(5) -0.013(4) 0.006(4) -0.007(4)
C2 0.083(5) 0.090(6) 0.062(5) 0.015(5) 0.022(5) -0.010(4)
C8 0.102(6) 0.062(5) 0.071(5) -0.023(4) 0.000(5) 0.009(4)
C3 0.094(6) 0.063(5) 0.082(6) 0.027(4) 0.006(5) -0.024(4)

loop_
_atom_type_symbol
_atom_type_description
_atom_type_scat_dispersion_real
_atom_type_scat_dispersion_imag
_atom_type_scat_source
C C 0.0033 0.0016 'International Tables Vol C Tables 4.2.6.8 and 6.1.1.4'
H H 0.0000 0.0000 'International Tables Vol C Tables 4.2.6.8 and 6.1.1.4'
N N 0.0061 0.0033 'International Tables Vol C Tables 4.2.6.8 and 6.1.1.4'
O O 0.0106 0.0060 'International Tables Vol C Tables 4.2.6.8 and 6.1.1.4'
Co Co 0.3494 0.9721 'International Tables Vol C Tables 4.2.6.8 and 6.1.1.4'

loop_
_geom_angle_atom_site_label_1
_geom_angle_atom_site_label_2
_geom_angle_atom_site_label_3
_geom_angle_site_symmetry_1
_geom_angle_site_symmetry_3
_geom_angle
_geom_angle_publ_flag
C11 O2 Co1 . 3_575 112.6(4) ?
C12 O4 Co1 . 3_575 113.4(4) ?
O3 C12 O4 . . 126.0(6) ?
O3 C12 C11 . . 116.5(5) ?
O4 C12 C11 . . 117.5(5) ?
O1 Co1 O4 . 3_475 165.57(14) ?
O1 Co1 O2 . 3_475 90.30(17) ?
O4 Co1 O2 3_475 3_475 79.14(16) ?
O1 Co1 N2 . . 94.94(18) ?
O4 Co1 N2 3_475 . 95.99(19) ?
O2 Co1 N2 3_475 . 96.4(2) ?
O1 Co1 O3 . . 78.61(16) ?
O4 Co1 O3 3_475 . 91.91(17) ?
O2 Co1 O3 3_475 . 92.47(16) ?
N2 Co1 O3 . . 169.12(18) ?
O1 Co1 N1 . . 97.18(19) ?
O4 Co1 N1 3_475 . 94.55(18) ?
O2 Co1 N1 3_475 . 169.92(18) ?
N2 Co1 N1 . . 76.34(17) ?
O3 Co1 N1 . . 95.6(2) ?
O2 C11 O1 . . 125.7(6) ?
O2 C11 C12 . . 117.1(5) ?
O1 C11 C12 . . 117.2(5) ?
C11 O1 Co1 . . 114.6(4) ?
C12 O3 Co1 . . 113.1(4) ?
N1 C5 C4 . . 122.0(7) ?
N1 C5 C6 . . 115.6(6) ?
C4 C5 C6 . . 122.3(7) ?
N2 C6 C7 . . 119.8(7) ?
N2 C6 C5 . . 115.8(6) ?
C7 C6 C5 . . 124.3(7) ?
C1 N1 C5 . . 118.7(6) ?
C1 N1 Co1 . . 124.9(5) ?
C5 N1 Co1 . . 116.3(4) ?
C10 N2 C6 . . 119.1(6) ?
C10 N2 Co1 . . 125.1(5) ?
C6 N2 Co1 . . 115.8(4) ?
N1 C1 C2 . . 122.1(7) ?
N1 C1 H1 . . 119.0 ?
C2 C1 H1 . . 119.0 ?
N2 C10 C9 . . 122.5(7) ?
N2 C10 H10 . . 118.8 ?
C9 C10 H10 . . 118.8 ?
C3 C4 C5 . . 118.4(7) ?
C3 C4 H4 . . 120.8 ?
C5 C4 H4 . . 120.8 ?
C8 C9 C10 . . 119.4(8) ?
C8 C9 H9 . . 120.3 ?
C10 C9 H9 . . 120.3 ?
C6 C7 C8 . . 121.3(8) ?
C6 C7 H7 . . 119.3 ?
C8 C7 H7 . . 119.3 ?
C3 C2 C1 . . 118.8(8) ?
C3 C2 H2 . . 120.6 ?
C1 C2 H2 . . 120.6 ?
C9 C8 C7 . . 117.8(7) ?
C9 C8 H8 . . 121.1 ?
C7 C8 H8 . . 121.1 ?
C4 C3 C2 . . 119.9(7) ?
C4 C3 H3 . . 120.1 ?
C2 C3 H3 . . 120.1 ?

loop_
_geom_bond_atom_site_label_1
_geom_bond_atom_site_label_2
_geom_bond_site_symmetry_2
_geom_bond_distance
_geom_bond_publ_flag
O2 C11 . 1.252(7) ?
O2 Co1 3_575 2.126(4) ?
O4 C12 . 1.254(7) ?
O4 Co1 3_575 2.095(4) ?
C12 O3 . 1.248(7) ?
C12 C11 . 1.541(6) ?
Co1 O1 . 2.076(4) y
Co1 O4 3_475 2.095(4) y
Co1 O2 3_475 2.126(4) y
Co1 N2 . 2.139(5) y
Co1 O3 . 2.142(4) y
Co1 N1 . 2.146(5) y
C11 O1 . 1.256(7) ?
C5 N1 . 1.336(8) ?
C5 C4 . 1.393(10) ?
C5 C6 . 1.480(8) ?
C6 N2 . 1.354(8) ?
C6 C7 . 1.374(10) ?
N1 C1 . 1.328(8) ?
N2 C10 . 1.327(9) ?
C1 C2 . 1.379(10) ?
C1 H1 . 0.9300 ?
C10 C9 . 1.383(10) ?
C10 H10 . 0.9300 ?
C4 C3 . 1.355(12) ?
C4 H4 . 0.9300 ?
C9 C8 . 1.360(11) ?
C9 H9 . 0.9300 ?
C7 C8 . 1.379(11) ?
C7 H7 . 0.9300 ?
C2 C3 . 1.375(12) ?
C2 H2 . 0.9300 ?
C8 H8 . 0.9300 ?
C3 H3 . 0.9300 ?

loop_
_geom_torsion_atom_site_label_1
_geom_torsion_atom_site_label_2
_geom_torsion_atom_site_label_3
_geom_torsion_atom_site_label_4
_geom_torsion_site_symmetry_1
_geom_torsion_site_symmetry_2
_geom_torsion_site_symmetry_3
_geom_torsion_site_symmetry_4
_geom_torsion
_geom_torsion_publ_flag
Co1 O4 C12 O3 3_575 . . . -178.1(5) ?
Co1 O4 C12 C11 3_575 . . . 3.1(6) ?
Co1 O2 C11 O1 3_575 . . . 175.8(5) ?
Co1 O2 C11 C12 3_575 . . . -4.6(6) ?
O3 C12 C11 O2 . . . . -177.8(7) ?
O4 C12 C11 O2 . . . . 1.1(7) ?
O3 C12 C11 O1 . . . . 1.8(7) ?
O4 C12 C11 O1 . . . . -179.2(6) ?
O2 C11 O1 Co1 . . . . 178.8(5) ?
C12 C11 O1 Co1 . . . . -0.8(6) ?
O4 Co1 O1 C11 3_475 . . . -49.8(10) ?
O2 Co1 O1 C11 3_475 . . . -92.5(4) ?
N2 Co1 O1 C11 . . . . 171.1(4) ?
O3 Co1 O1 C11 . . . . 0.0(4) ?
N1 Co1 O1 C11 . . . . 94.3(4) ?
O4 C12 O3 Co1 . . . . 179.4(5) ?
C11 C12 O3 Co1 . . . . -1.8(6) ?
O1 Co1 O3 C12 . . . . 1.1(4) ?
O4 Co1 O3 C12 3_475 . . . 170.1(4) ?
O2 Co1 O3 C12 3_475 . . . 90.9(4) ?
N2 Co1 O3 C12 . . . . -53.3(13) ?
N1 Co1 O3 C12 . . . . -95.1(5) ?
N1 C5 C6 N2 . . . . 2.4(7) ?
C4 C5 C6 N2 . . . . -179.2(8) ?
N1 C5 C6 C7 . . . . -178.8(8) ?
C4 C5 C6 C7 . . . . -0.3(9) ?
C4 C5 N1 C1 . . . . -0.9(10) ?
C6 C5 N1 C1 . . . . 177.6(6) ?
C4 C5 N1 Co1 . . . . 177.1(5) ?
C6 C5 N1 Co1 . . . . -4.5(7) ?
O1 Co1 N1 C1 . . . . -85.1(6) ?
O4 Co1 N1 C1 3_475 . . . 86.5(6) ?
O2 Co1 N1 C1 3_475 . . . 137.3(11) ?
N2 Co1 N1 C1 . . . . -178.4(6) ?
O3 Co1 N1 C1 . . . . -5.9(6) ?
O1 Co1 N1 C5 . . . . 97.1(5) ?
O4 Co1 N1 C5 3_475 . . . -91.3(5) ?
O2 Co1 N1 C5 3_475 . . . -40.5(14) ?
N2 Co1 N1 C5 . . . . 3.7(5) ?
O3 Co1 N1 C5 . . . . 176.3(5) ?
C7 C6 N2 C10 . . . . 2.4(10) ?
C5 C6 N2 C10 . . . . -178.7(5) ?
C7 C6 N2 Co1 . . . . -178.0(6) ?
C5 C6 N2 Co1 . . . . 0.9(7) ?
O1 Co1 N2 C10 . . . . 81.0(6) ?
O4 Co1 N2 C10 3_475 . . . -89.6(5) ?
O2 Co1 N2 C10 3_475 . . . -9.9(6) ?
O3 Co1 N2 C10 . . . . 134.1(10) ?
N1 Co1 N2 C10 . . . . 177.2(5) ?
O1 Co1 N2 C6 . . . . -98.6(5) ?
O4 Co1 N2 C6 3_475 . . . 90.9(5) ?
O2 Co1 N2 C6 3_475 . . . 170.6(5) ?
O3 Co1 N2 C6 . . . . -45.5(13) ?
N1 Co1 N2 C6 . . . . -2.4(5) ?
C5 N1 C1 C2 . . . . 1.4(11) ?
Co1 N1 C1 C2 . . . . -176.3(6) ?
C6 N2 C10 C9 . . . . -1.0(10) ?
Co1 N2 C10 C9 . . . . 179.5(6) ?
N1 C5 C4 C3 . . . . 0.2(11) ?
C6 C5 C4 C3 . . . . -178.2(7) ?
N2 C10 C9 C8 . . . . -0.9(12) ?
N2 C6 C7 C8 . . . . -2.1(12) ?
C5 C6 C7 C8 . . . . 179.1(7) ?
N1 C1 C2 C3 . . . . -1.3(12) ?
C10 C9 C8 C7 . . . . 1.2(13) ?
C6 C7 C8 C9 . . . . 0.2(13) ?
C5 C4 C3 C2 . . . . 0.0(12) ?
C1 C2 C3 C4 . . . . 0.5(13) ?
